data_4063552
loop_
_publ_author_name
'Gott, Andrew L.'
'Piers, Warren E.'
'Dutton, Jason L.'
'McDonald, Robert'
'Parvez, Masood'

_publ_section_title
;
 Dimerization of Ethylene by Palladium Complexes Containing Bidentate
 Trifluoroborate-Functionalized Phosphine Ligands
;
_journal_issue 16
_journal_name_full Organometallics
_journal_page_first 4236
_journal_paper_doi 10.1021/om2004095
_journal_volume 30
_journal_year 2011
_chemical_formula_sum 'C63 H82 B2 F6 K2 O13 P2'
_chemical_formula_weight 1323.04
_chemical_name_common 'in paper 2a'
_chemical_name_systematic
;
 ?
;
_space_group_IT_number 15
_symmetry_cell_setting monoclinic
_symmetry_space_group_name_Hall '-C 2yc'
_symmetry_space_group_name_H-M 'C 1 2/c 1'
_atom_sites_solution_hydrogens geom
_atom_sites_solution_primary direct
_atom_sites_solution_secondary difmap
_audit_creation_method SHELXL-97
_cell_angle_alpha 90.00
_cell_angle_beta 107.68(2)
_cell_angle_gamma 90.00
_cell_formula_units_Z 4
_cell_length_a 37.044(8)
_cell_length_b 9.590(3)
_cell_length_c 20.034(5)
_cell_measurement_reflns_used 14312
_cell_measurement_temperature 173(2)
_cell_measurement_theta_max 27.50
_cell_measurement_theta_min 3.13
_cell_volume 6781(3)
_computing_cell_refinement 'HKL DENZO (Otwinowski & Minor, 1997)'
_computing_data_collection 'COLLECT (Hooft, 1998)'
_computing_data_reduction 'SCALEPACK (Otwinowski & Minor, 1997)'
_computing_molecular_graphics 'ORTEP-3 (Farrugia, 1997)'
_computing_publication_material 'SHELXL-97 (Sheldrick, 2008)'
_computing_structure_refinement 'SHELXL-97 (Sheldrick, 2008)'
_computing_structure_solution 'SIR92 (Altomare et al., 1991)'
_diffrn_ambient_temperature 173(2)
_diffrn_measured_fraction_theta_full 0.986
_diffrn_measured_fraction_theta_max 0.986
_diffrn_measurement_device_type 'Bruker APEX2 CCD'
_diffrn_measurement_method ' \w and \f '
_diffrn_radiation_monochromator graphite
_diffrn_radiation_source 'fine-focus sealed tube'
_diffrn_radiation_type MoK\a
_diffrn_radiation_wavelength 0.71073
_diffrn_reflns_av_R_equivalents 0.0255
_diffrn_reflns_av_sigmaI/netI 0.0331
_diffrn_reflns_limit_h_max 48
_diffrn_reflns_limit_h_min -47
_diffrn_reflns_limit_k_max 12
_diffrn_reflns_limit_k_min -12
_diffrn_reflns_limit_l_max 25
_diffrn_reflns_limit_l_min -26
_diffrn_reflns_number 14312
_diffrn_reflns_theta_full 27.50
_diffrn_reflns_theta_max 27.50
_diffrn_reflns_theta_min 3.13
_exptl_absorpt_coefficient_mu 0.262
_exptl_absorpt_correction_T_max 0.9896
_exptl_absorpt_correction_T_min 0.9398
_exptl_absorpt_correction_type multi-scan
_exptl_absorpt_process_details 'SORTAV: (Blessing, 1997)'
_exptl_crystal_colour colorless
_exptl_crystal_density_diffrn 1.296
_exptl_crystal_density_method 'not measured'
_exptl_crystal_description plate
_exptl_crystal_F_000 2784
_exptl_crystal_size_max 0.24
_exptl_crystal_size_mid 0.20
_exptl_crystal_size_min 0.04
_refine_diff_density_max 0.372
_refine_diff_density_min -0.281
_refine_diff_density_rms 0.047
_refine_ls_extinction_method none
_refine_ls_goodness_of_fit_ref 1.096
_refine_ls_hydrogen_treatment constr
_refine_ls_matrix_type full
_refine_ls_number_parameters 402
_refine_ls_number_reflns 7675
_refine_ls_number_restraints 0
_refine_ls_restrained_S_all 1.096
_refine_ls_R_factor_all 0.0558
_refine_ls_R_factor_gt 0.0430
_refine_ls_shift/su_max 0.001
_refine_ls_shift/su_mean 0.000
_refine_ls_structure_factor_coef Fsqd
_refine_ls_weighting_details 'calc w=1/[\s^2^(Fo^2^)+(0.0288P)^2^+9.4475P] where P=(Fo^2^+2Fc^2^)/3'
_refine_ls_weighting_scheme calc
_refine_ls_wR_factor_gt 0.0946
_refine_ls_wR_factor_ref 0.1041
_reflns_number_gt 6413
_reflns_number_total 7675
_reflns_threshold_expression >2sigma(I)
_cod_data_source_file om2004095_si_001.cif
_cod_data_source_block alg244
_cod_depositor_comments
;
The following automatic conversions were performed:

'_symmetry_cell_setting' value 'Monoclinic' changed to 'monoclinic'
according to the built-in table from CIF Core dictionary named
'cif_core.dic' version 2.4.1 from 2010-06-29.

Automatic conversion script
Id: cif_fix_values 1715 2011-07-08 13:25:40Z adriana 
;
_cod_original_sg_symbol_H-M 'C 2/c'
_cod_database_code 4063552

loop_
_symmetry_equiv_pos_as_xyz
'x, y, z'
'-x, y, -z+1/2'
'x+1/2, y+1/2, z'
'-x+1/2, y+1/2, -z+1/2'
'-x, -y, -z'
'x, -y, z-1/2'
'-x+1/2, -y+1/2, -z'
'x+1/2, -y+1/2, z-1/2'

loop_
_atom_site_label
_atom_site_type_symbol
_atom_site_fract_x
_atom_site_fract_y
_atom_site_fract_z
_atom_site_U_iso_or_equiv
_atom_site_adp_type
_atom_site_occupancy
_atom_site_symmetry_multiplicity
_atom_site_calc_flag
_atom_site_refinement_flags
K1 K 0.090758(11) 0.66016(4) 0.16982(2) 0.03116(10) Uani 1 1 d .
P1 P 0.179865(12) 0.67435(5) 0.10966(2) 0.02312(10) Uani 1 1 d .
F1 F 0.10119(3) 0.55429(11) 0.04608(6) 0.0343(2) Uani 1 1 d .
F2 F 0.09247(3) 0.31836(12) 0.03539(7) 0.0467(3) Uani 1 1 d .
F3 F 0.11715(3) 0.41659(12) 0.14346(6) 0.0379(3) Uani 1 1 d .
O1 O 0.13775(4) 0.86665(14) 0.26396(7) 0.0332(3) Uani 1 1 d .
O2 O 0.13023(4) 0.59882(15) 0.31412(7) 0.0373(3) Uani 1 1 d .
O3 O 0.06107(4) 0.45985(14) 0.25072(7) 0.0364(3) Uani 1 1 d .
O4 O 0.01673(4) 0.53340(15) 0.11470(7) 0.0360(3) Uani 1 1 d .
O5 O 0.02377(4) 0.80999(15) 0.06923(7) 0.0373(3) Uani 1 1 d .
O6 O 0.09414(4) 0.94287(13) 0.13185(7) 0.0330(3) Uani 1 1 d .
C1 C 0.18973(5) 0.49615(17) 0.08494(8) 0.0227(3) Uani 1 1 d .
C2 C 0.15966(5) 0.39810(17) 0.06739(8) 0.0234(3) Uani 1 1 d .
C3 C 0.16823(5) 0.26446(18) 0.04794(9) 0.0275(4) Uani 1 1 d .
H3 H 0.1486 0.1966 0.0355 0.033 Uiso 1 1 calc R
C4 C 0.20424(6) 0.2272(2) 0.04606(9) 0.0328(4) Uani 1 1 d .
H4 H 0.2089 0.1357 0.0325 0.039 Uiso 1 1 calc R
C5 C 0.23316(5) 0.3243(2) 0.06404(9) 0.0332(4) Uani 1 1 d .
H5 H 0.2579 0.2996 0.0633 0.040 Uiso 1 1 calc R
C6 C 0.22599(5) 0.4582(2) 0.08326(9) 0.0294(4) Uani 1 1 d .
H6 H 0.2459 0.5248 0.0954 0.035 Uiso 1 1 calc R
C7 C 0.22726(5) 0.74864(18) 0.15176(9) 0.0249(3) Uani 1 1 d .
C8 C 0.24778(6) 0.6987(2) 0.21824(9) 0.0340(4) Uani 1 1 d .
H8 H 0.2384 0.6215 0.2376 0.041 Uiso 1 1 calc R
C9 C 0.28170(6) 0.7607(2) 0.25627(10) 0.0383(5) Uani 1 1 d .
H9 H 0.2952 0.7253 0.3012 0.046 Uiso 1 1 calc R
C10 C 0.29597(6) 0.8735(2) 0.22932(11) 0.0406(5) Uani 1 1 d .
H10 H 0.3192 0.9158 0.2554 0.049 Uiso 1 1 calc R
C11 C 0.27599(6) 0.9236(2) 0.16396(12) 0.0416(5) Uani 1 1 d .
H11 H 0.2856 1.0008 0.1449 0.050 Uiso 1 1 calc R
C12 C 0.24186(6) 0.8623(2) 0.12558(10) 0.0340(4) Uani 1 1 d .
H12 H 0.2284 0.8988 0.0809 0.041 Uiso 1 1 calc R
C13 C 0.16665(5) 0.76393(18) 0.02451(9) 0.0251(3) Uani 1 1 d .
C14 C 0.18347(6) 0.7400(2) -0.02795(10) 0.0351(4) Uani 1 1 d .
H14 H 0.2032 0.6731 -0.0207 0.042 Uiso 1 1 calc R
C15 C 0.17154(7) 0.8134(2) -0.09093(10) 0.0410(5) Uani 1 1 d .
H15 H 0.1835 0.7973 -0.1261 0.049 Uiso 1 1 calc R
C16 C 0.14246(6) 0.9094(2) -0.10245(10) 0.0390(5) Uani 1 1 d .
H16 H 0.1339 0.9574 -0.1459 0.047 Uiso 1 1 calc R
C17 C 0.12583(6) 0.9353(2) -0.05069(11) 0.0407(5) Uani 1 1 d .
H17 H 0.1061 1.0021 -0.0582 0.049 Uiso 1 1 calc R
C18 C 0.13805(5) 0.8637(2) 0.01241(10) 0.0341(4) Uani 1 1 d .
H18 H 0.1267 0.8832 0.0480 0.041 Uiso 1 1 calc R
C19 C 0.16828(6) 0.7974(2) 0.31417(11) 0.0403(5) Uani 1 1 d .
H19A H 0.1855 0.8667 0.3442 0.048 Uiso 1 1 calc R
H19B H 0.1829 0.7410 0.2900 0.048 Uiso 1 1 calc R
C20 C 0.15199(6) 0.7055(2) 0.35766(10) 0.0417(5) Uani 1 1 d .
H20A H 0.1726 0.6633 0.3960 0.050 Uiso 1 1 calc R
H20B H 0.1357 0.7608 0.3788 0.050 Uiso 1 1 calc R
C21 C 0.11286(7) 0.5081(2) 0.35168(11) 0.0446(5) Uani 1 1 d .
H21A H 0.0950 0.5611 0.3702 0.054 Uiso 1 1 calc R
H21B H 0.1324 0.4656 0.3917 0.054 Uiso 1 1 calc R
C22 C 0.09208(6) 0.3971(2) 0.30270(12) 0.0449(5) Uani 1 1 d .
H22A H 0.1093 0.3513 0.2801 0.054 Uiso 1 1 calc R
H22B H 0.0826 0.3255 0.3288 0.054 Uiso 1 1 calc R
C23 C 0.03977(6) 0.3604(2) 0.20150(11) 0.0397(5) Uani 1 1 d .
H23A H 0.0324 0.2815 0.2264 0.048 Uiso 1 1 calc R
H23B H 0.0552 0.3236 0.1729 0.048 Uiso 1 1 calc R
C24 C 0.00512(6) 0.4317(2) 0.15538(11) 0.0408(5) Uani 1 1 d .
H24A H -0.0118 0.3627 0.1243 0.049 Uiso 1 1 calc R
H24B H -0.0090 0.4768 0.1844 0.049 Uiso 1 1 calc R
C25 C -0.01438(6) 0.6122(2) 0.07191(11) 0.0413(5) Uani 1 1 d .
H25A H -0.0259 0.6685 0.1016 0.050 Uiso 1 1 calc R
H25B H -0.0340 0.5489 0.0427 0.050 Uiso 1 1 calc R
C26 C 0.00042(6) 0.7054(2) 0.02635(11) 0.0421(5) Uani 1 1 d .
H26A H 0.0154 0.6503 0.0023 0.050 Uiso 1 1 calc R
H26B H -0.0209 0.7496 -0.0097 0.050 Uiso 1 1 calc R
C27 C 0.04252(6) 0.8923(2) 0.03087(11) 0.0392(5) Uani 1 1 d .
H27A H 0.0238 0.9337 -0.0106 0.047 Uiso 1 1 calc R
H27B H 0.0601 0.8336 0.0145 0.047 Uiso 1 1 calc R
C28 C 0.06408(6) 1.0057(2) 0.07816(11) 0.0398(5) Uani 1 1 d .
H28A H 0.0745 1.0724 0.0510 0.048 Uiso 1 1 calc R
H28B H 0.0470 1.0570 0.0992 0.048 Uiso 1 1 calc R
C29 C 0.11694(6) 1.0432(2) 0.17830(11) 0.0384(4) Uani 1 1 d .
H29A H 0.1023 1.0875 0.2066 0.046 Uiso 1 1 calc R
H29B H 0.1251 1.1169 0.1514 0.046 Uiso 1 1 calc R
C30 C 0.15087(6) 0.9690(2) 0.22524(11) 0.0379(4) Uani 1 1 d .
H30A H 0.1653 0.9239 0.1969 0.045 Uiso 1 1 calc R
H30B H 0.1677 1.0362 0.2576 0.045 Uiso 1 1 calc R
O7 O 0.0080(2) 1.0514(6) 0.2944(4) 0.152(3) Uani 0.50 1 d P
C31 C 0.0000 0.9387(6) 0.2500 0.144(3) Uani 1 2 d S
C32 C 0.03451(11) 0.8627(5) 0.2553(2) 0.1074(13) Uani 1 1 d .
H32A H 0.0287 0.7816 0.2241 0.129 Uiso 1 1 calc R
H32B H 0.0459 0.8315 0.3037 0.129 Uiso 1 1 calc R
H32C H 0.0523 0.9237 0.2416 0.129 Uiso 1 1 calc R
B1 B 0.11714(6) 0.4234(2) 0.07214(11) 0.0278(4) Uani 1 1 d .

loop_
_atom_site_aniso_label
_atom_site_aniso_U_11
_atom_site_aniso_U_22
_atom_site_aniso_U_33
_atom_site_aniso_U_23
_atom_site_aniso_U_13
_atom_site_aniso_U_12
K1 0.0291(2) 0.0317(2) 0.03009(19) -0.00078(16) 0.00506(15) 0.00182(16)
P1 0.0220(2) 0.0238(2) 0.0235(2) -0.00138(17) 0.00673(16) -0.00122(17)
F1 0.0259(5) 0.0325(6) 0.0410(6) 0.0065(5) 0.0048(5) 0.0039(4)
F2 0.0255(6) 0.0369(6) 0.0703(8) -0.0084(6) 0.0037(6) -0.0082(5)
F3 0.0332(6) 0.0439(6) 0.0422(6) 0.0119(5) 0.0199(5) 0.0079(5)
O1 0.0263(7) 0.0348(7) 0.0332(7) -0.0034(6) 0.0011(5) 0.0012(5)
O2 0.0403(8) 0.0404(8) 0.0275(6) -0.0018(6) 0.0046(6) 0.0030(6)
O3 0.0341(7) 0.0371(7) 0.0352(7) 0.0053(6) 0.0062(6) 0.0035(6)
O4 0.0245(7) 0.0453(8) 0.0361(7) 0.0061(6) 0.0063(5) 0.0001(6)
O5 0.0317(7) 0.0414(8) 0.0368(7) -0.0033(6) 0.0074(6) -0.0035(6)
O6 0.0299(7) 0.0285(6) 0.0365(7) -0.0010(6) 0.0037(6) 0.0024(5)
C1 0.0224(8) 0.0245(8) 0.0206(7) -0.0007(6) 0.0053(6) 0.0010(6)
C2 0.0249(8) 0.0248(8) 0.0185(7) 0.0011(6) 0.0037(6) -0.0011(7)
C3 0.0312(9) 0.0254(8) 0.0245(8) -0.0026(7) 0.0063(7) -0.0025(7)
C4 0.0391(10) 0.0284(9) 0.0298(9) -0.0032(7) 0.0089(8) 0.0069(8)
C5 0.0264(9) 0.0407(10) 0.0313(9) -0.0051(8) 0.0068(7) 0.0090(8)
C6 0.0222(9) 0.0356(10) 0.0297(9) -0.0039(8) 0.0066(7) -0.0002(7)
C7 0.0227(8) 0.0272(8) 0.0255(8) -0.0066(7) 0.0082(7) -0.0016(7)
C8 0.0332(10) 0.0416(11) 0.0254(8) -0.0006(8) 0.0064(7) -0.0023(8)
C9 0.0305(10) 0.0532(12) 0.0266(9) -0.0093(9) 0.0017(7) 0.0043(9)
C10 0.0274(10) 0.0480(12) 0.0430(11) -0.0219(10) 0.0056(8) -0.0081(9)
C11 0.0386(11) 0.0369(11) 0.0485(12) -0.0090(9) 0.0122(9) -0.0139(9)
C12 0.0341(10) 0.0296(9) 0.0357(10) -0.0026(8) 0.0067(8) -0.0060(8)
C13 0.0252(8) 0.0242(8) 0.0236(8) -0.0018(7) 0.0041(6) -0.0048(7)
C14 0.0440(11) 0.0340(10) 0.0290(9) 0.0005(8) 0.0135(8) 0.0040(9)
C15 0.0592(14) 0.0391(11) 0.0280(9) 0.0007(8) 0.0180(9) 0.0014(10)
C16 0.0498(12) 0.0335(10) 0.0286(9) 0.0050(8) 0.0043(9) -0.0050(9)
C17 0.0385(11) 0.0383(11) 0.0414(11) 0.0101(9) 0.0059(9) 0.0080(9)
C18 0.0304(10) 0.0378(10) 0.0334(9) 0.0022(8) 0.0088(8) 0.0034(8)
C19 0.0272(10) 0.0430(11) 0.0408(11) -0.0074(9) -0.0045(8) 0.0051(9)
C20 0.0413(11) 0.0450(12) 0.0293(9) -0.0076(9) -0.0034(8) 0.0124(10)
C21 0.0448(12) 0.0544(13) 0.0311(10) 0.0109(10) 0.0062(9) 0.0091(10)
C22 0.0423(12) 0.0434(12) 0.0452(12) 0.0157(10) 0.0078(10) 0.0064(10)
C23 0.0445(12) 0.0356(10) 0.0406(11) 0.0019(9) 0.0153(9) -0.0053(9)
C24 0.0347(11) 0.0510(12) 0.0378(10) -0.0012(9) 0.0128(9) -0.0103(9)
C25 0.0248(10) 0.0431(11) 0.0479(12) -0.0030(10) -0.0008(8) 0.0019(9)
C26 0.0361(11) 0.0415(11) 0.0369(10) -0.0008(9) -0.0065(8) 0.0003(9)
C27 0.0323(10) 0.0455(12) 0.0363(10) 0.0054(9) 0.0052(8) 0.0049(9)
C28 0.0332(10) 0.0357(11) 0.0469(11) 0.0097(9) 0.0069(9) 0.0054(8)
C29 0.0416(11) 0.0308(10) 0.0422(11) -0.0043(9) 0.0117(9) -0.0049(9)
C30 0.0323(10) 0.0399(11) 0.0403(10) -0.0099(9) 0.0092(8) -0.0091(9)
O7 0.174(7) 0.062(3) 0.238(8) -0.017(4) 0.089(8) 0.009(4)
C31 0.149(6) 0.049(3) 0.293(10) 0.000 0.155(7) 0.000
C32 0.093(3) 0.122(3) 0.128(3) 0.003(3) 0.066(3) 0.007(3)
B1 0.0216(9) 0.0265(10) 0.0336(10) 0.0022(8) 0.0060(8) -0.0020(8)

loop_
_atom_type_symbol
_atom_type_description
_atom_type_scat_dispersion_real
_atom_type_scat_dispersion_imag
_atom_type_scat_source
C C 0.0033 0.0016 'International Tables Vol C Tables 4.2.6.8 and 6.1.1.4'
H H 0.0000 0.0000 'International Tables Vol C Tables 4.2.6.8 and 6.1.1.4'
F F 0.0171 0.0103 'International Tables Vol C Tables 4.2.6.8 and 6.1.1.4'
K K 0.2009 0.2494 'International Tables Vol C Tables 4.2.6.8 and 6.1.1.4'
P P 0.1023 0.0942 'International Tables Vol C Tables 4.2.6.8 and 6.1.1.4'
O O 0.0106 0.0060 'International Tables Vol C Tables 4.2.6.8 and 6.1.1.4'
B B 0.0013 0.0007 'International Tables Vol C Tables 4.2.6.8 and 6.1.1.4'

loop_
_geom_angle_atom_site_label_1
_geom_angle_atom_site_label_2
_geom_angle_atom_site_label_3
_geom_angle
_geom_angle_site_symmetry_1
_geom_angle_site_symmetry_3
F3 K1 F1 49.26(3) . .
F3 K1 O6 137.98(4) . .
F1 K1 O6 94.58(4) . .
F3 K1 O2 85.08(4) . .
F1 K1 O2 130.40(4) . .
O6 K1 O2 114.57(4) . .
F3 K1 O4 85.28(4) . .
F1 K1 O4 83.10(4) . .
O6 K1 O4 114.46(4) . .
O2 K1 O4 115.54(4) . .
F3 K1 O1 122.95(4) . .
F1 K1 O1 126.88(4) . .
O6 K1 O1 57.11(4) . .
O2 K1 O1 57.85(4) . .
O4 K1 O1 147.32(4) . .
F3 K1 O3 75.85(4) . .
F1 K1 O3 115.18(4) . .
O6 K1 O3 146.16(4) . .
O2 K1 O3 58.15(4) . .
O4 K1 O3 57.67(4) . .
O1 K1 O3 109.72(4) . .
F3 K1 O5 124.15(4) . .
F1 K1 O5 83.65(4) . .
O6 K1 O5 57.51(4) . .
O2 K1 O5 145.70(4) . .
O4 K1 O5 57.16(4) . .
O1 K1 O5 108.32(4) . .
O3 K1 O5 107.95(4) . .
F3 K1 B1 24.41(4) . .
F1 K1 B1 24.88(4) . .
O6 K1 B1 116.76(5) . .
O2 K1 B1 107.50(5) . .
O4 K1 B1 84.41(5) . .
O1 K1 B1 128.19(5) . .
O3 K1 B1 95.99(5) . .
O5 K1 B1 104.99(5) . .
F3 K1 P1 64.17(3) . .
F1 K1 P1 51.36(3) . .
O6 K1 P1 76.67(3) . .
O2 K1 P1 95.71(4) . .
O4 K1 P1 134.37(3) . .
O1 K1 P1 77.18(3) . .
O3 K1 P1 134.25(3) . .
O5 K1 P1 112.40(3) . .
B1 K1 P1 53.63(4) . .
C13 P1 C7 101.08(8) . .
C13 P1 C1 101.67(8) . .
C7 P1 C1 103.99(8) . .
C13 P1 K1 107.18(6) . .
C7 P1 K1 131.22(5) . .
C1 P1 K1 108.06(5) . .
B1 F1 K1 98.54(10) . .
B1 F3 K1 105.71(10) . .
C30 O1 C19 112.07(15) . .
C30 O1 K1 110.54(10) . .
C19 O1 K1 109.19(11) . .
C21 O2 C20 112.16(16) . .
C21 O2 K1 118.84(11) . .
C20 O2 K1 119.27(11) . .
C23 O3 C22 112.11(16) . .
C23 O3 K1 106.11(11) . .
C22 O3 K1 108.98(12) . .
C24 O4 C25 112.26(15) . .
C24 O4 K1 119.14(11) . .
C25 O4 K1 120.39(12) . .
C27 O5 C26 111.78(16) . .
C27 O5 K1 100.73(11) . .
C26 O5 K1 106.84(11) . .
C29 O6 C28 112.33(15) . .
C29 O6 K1 122.54(11) . .
C28 O6 K1 121.30(11) . .
C6 C1 C2 120.54(16) . .
C6 C1 P1 121.05(13) . .
C2 C1 P1 118.42(13) . .
C3 C2 C1 116.60(16) . .
C3 C2 B1 117.24(15) . .
C1 C2 B1 126.06(15) . .
C4 C3 C2 122.73(17) . .
C4 C3 H3 118.6 . .
C2 C3 H3 118.6 . .
C5 C4 C3 119.56(17) . .
C5 C4 H4 120.2 . .
C3 C4 H4 120.2 . .
C4 C5 C6 119.78(17) . .
C4 C5 H5 120.1 . .
C6 C5 H5 120.1 . .
C5 C6 C1 120.79(17) . .
C5 C6 H6 119.6 . .
C1 C6 H6 119.6 . .
C12 C7 C8 117.76(17) . .
C12 C7 P1 123.80(14) . .
C8 C7 P1 117.95(14) . .
C9 C8 C7 120.92(19) . .
C9 C8 H8 119.5 . .
C7 C8 H8 119.5 . .
C10 C9 C8 120.63(19) . .
C10 C9 H9 119.7 . .
C8 C9 H9 119.7 . .
C11 C10 C9 118.96(18) . .
C11 C10 H10 120.5 . .
C9 C10 H10 120.5 . .
C10 C11 C12 120.8(2) . .
C10 C11 H11 119.6 . .
C12 C11 H11 119.6 . .
C7 C12 C11 120.98(19) . .
C7 C12 H12 119.5 . .
C11 C12 H12 119.5 . .
C14 C13 C18 118.19(17) . .
C14 C13 P1 124.64(14) . .
C18 C13 P1 117.16(13) . .
C13 C14 C15 120.51(19) . .
C13 C14 H14 119.7 . .
C15 C14 H14 119.7 . .
C16 C15 C14 120.27(19) . .
C16 C15 H15 119.9 . .
C14 C15 H15 119.9 . .
C17 C16 C15 119.87(18) . .
C17 C16 H16 120.1 . .
C15 C16 H16 120.1 . .
C16 C17 C18 119.88(19) . .
C16 C17 H17 120.1 . .
C18 C17 H17 120.1 . .
C17 C18 C13 121.25(18) . .
C17 C18 H18 119.4 . .
C13 C18 H18 119.4 . .
O1 C19 C20 108.19(17) . .
O1 C19 H19A 110.1 . .
C20 C19 H19A 110.1 . .
O1 C19 H19B 110.1 . .
C20 C19 H19B 110.1 . .
H19A C19 H19B 108.4 . .
O2 C20 C19 108.72(16) . .
O2 C20 H20A 109.9 . .
C19 C20 H20A 109.9 . .
O2 C20 H20B 109.9 . .
C19 C20 H20B 109.9 . .
H20A C20 H20B 108.3 . .
O2 C21 C22 108.27(17) . .
O2 C21 H21A 110.0 . .
C22 C21 H21A 110.0 . .
O2 C21 H21B 110.0 . .
C22 C21 H21B 110.0 . .
H21A C21 H21B 108.4 . .
O3 C22 C21 108.60(18) . .
O3 C22 H22A 110.0 . .
C21 C22 H22A 110.0 . .
O3 C22 H22B 110.0 . .
C21 C22 H22B 110.0 . .
H22A C22 H22B 108.4 . .
O3 C23 C24 108.18(17) . .
O3 C23 H23A 110.1 . .
C24 C23 H23A 110.1 . .
O3 C23 H23B 110.1 . .
C24 C23 H23B 110.1 . .
H23A C23 H23B 108.4 . .
O4 C24 C23 108.38(16) . .
O4 C24 H24A 110.0 . .
C23 C24 H24A 110.0 . .
O4 C24 H24B 110.0 . .
C23 C24 H24B 110.0 . .
H24A C24 H24B 108.4 . .
O4 C25 C26 107.70(17) . .
O4 C25 H25A 110.2 . .
C26 C25 H25A 110.2 . .
O4 C25 H25B 110.2 . .
C26 C25 H25B 110.2 . .
H25A C25 H25B 108.5 . .
O5 C26 C25 108.65(17) . .
O5 C26 H26A 110.0 . .
C25 C26 H26A 110.0 . .
O5 C26 H26B 110.0 . .
C25 C26 H26B 110.0 . .
H26A C26 H26B 108.3 . .
O5 C27 C28 108.32(17) . .
O5 C27 H27A 110.0 . .
C28 C27 H27A 110.0 . .
O5 C27 H27B 110.0 . .
C28 C27 H27B 110.0 . .
H27A C27 H27B 108.4 . .
O6 C28 C27 108.31(16) . .
O6 C28 H28A 110.0 . .
C27 C28 H28A 110.0 . .
O6 C28 H28B 110.0 . .
C27 C28 H28B 110.0 . .
H28A C28 H28B 108.4 . .
O6 C29 C30 107.85(16) . .
O6 C29 H29A 110.1 . .
C30 C29 H29A 110.1 . .
O6 C29 H29B 110.1 . .
C30 C29 H29B 110.1 . .
H29A C29 H29B 108.4 . .
O1 C30 C29 107.97(16) . .
O1 C30 H30A 110.1 . .
C29 C30 H30A 110.1 . .
O1 C30 H30B 110.1 . .
C29 C30 H30B 110.1 . .
H30A C30 H30B 108.4 . .
C31 O7 O7 51.9(3) . 2
O7 C31 O7 76.2(7) . 2
O7 C31 C32 109.6(4) . .
O7 C31 C32 117.1(4) 2 .
O7 C31 C32 117.1(4) . 2
O7 C31 C32 109.6(4) 2 2
C32 C31 C32 119.6(5) . 2
C31 C32 H32A 109.5 . .
C31 C32 H32B 109.5 . .
H32A C32 H32B 109.5 . .
C31 C32 H32C 109.5 . .
H32A C32 H32C 109.5 . .
H32B C32 H32C 109.5 . .
F2 B1 F1 108.01(15) . .
F2 B1 F3 107.00(15) . .
F1 B1 F3 106.40(15) . .
F2 B1 C2 110.43(15) . .
F1 B1 C2 114.46(15) . .
F3 B1 C2 110.20(15) . .
F2 B1 K1 122.34(12) . .
F1 B1 K1 56.58(9) . .
F3 B1 K1 49.88(8) . .
C2 B1 K1 126.79(12) . .

loop_
_geom_bond_atom_site_label_1
_geom_bond_atom_site_label_2
_geom_bond_distance
_geom_bond_site_symmetry_2
K1 F3 2.6468(14) .
K1 F1 2.8121(13) .
K1 O6 2.8289(16) .
K1 O2 2.8763(15) .
K1 O4 2.8944(15) .
K1 O1 2.9179(15) .
K1 O3 2.9341(15) .
K1 O5 3.0408(16) .
K1 B1 3.332(2) .
K1 P1 3.8450(10) .
P1 C13 1.8386(18) .
P1 C7 1.8444(18) .
P1 C1 1.8464(18) .
F1 B1 1.417(2) .
F2 B1 1.409(2) .
F3 B1 1.430(2) .
O1 C30 1.425(2) .
O1 C19 1.429(2) .
O2 C21 1.425(3) .
O2 C20 1.425(2) .
O3 C23 1.425(2) .
O3 C22 1.428(2) .
O4 C24 1.419(2) .
O4 C25 1.426(2) .
O5 C27 1.422(2) .
O5 C26 1.429(2) .
O6 C29 1.424(2) .
O6 C28 1.425(2) .
C1 C6 1.402(2) .
C1 C2 1.418(2) .
C2 C3 1.404(2) .
C2 B1 1.625(3) .
C3 C4 1.393(3) .
C3 H3 0.9500 .
C4 C5 1.382(3) .
C4 H4 0.9500 .
C5 C6 1.389(3) .
C5 H5 0.9500 .
C6 H6 0.9500 .
C7 C12 1.389(3) .
C7 C8 1.402(2) .
C8 C9 1.390(3) .
C8 H8 0.9500 .
C9 C10 1.383(3) .
C9 H9 0.9500 .
C10 C11 1.380(3) .
C10 H10 0.9500 .
C11 C12 1.395(3) .
C11 H11 0.9500 .
C12 H12 0.9500 .
C13 C14 1.394(2) .
C13 C18 1.393(3) .
C14 C15 1.394(3) .
C14 H14 0.9500 .
C15 C16 1.382(3) .
C15 H15 0.9500 .
C16 C17 1.380(3) .
C16 H16 0.9500 .
C17 C18 1.388(3) .
C17 H17 0.9500 .
C18 H18 0.9500 .
C19 C20 1.490(3) .
C19 H19A 0.9900 .
C19 H19B 0.9900 .
C20 H20A 0.9900 .
C20 H20B 0.9900 .
C21 C22 1.493(3) .
C21 H21A 0.9900 .
C21 H21B 0.9900 .
C22 H22A 0.9900 .
C22 H22B 0.9900 .
C23 C24 1.499(3) .
C23 H23A 0.9900 .
C23 H23B 0.9900 .
C24 H24A 0.9900 .
C24 H24B 0.9900 .
C25 C26 1.495(3) .
C25 H25A 0.9900 .
C25 H25B 0.9900 .
C26 H26A 0.9900 .
C26 H26B 0.9900 .
C27 C28 1.502(3) .
C27 H27A 0.9900 .
C27 H27B 0.9900 .
C28 H28A 0.9900 .
C28 H28B 0.9900 .
C29 C30 1.501(3) .
C29 H29A 0.9900 .
C29 H29B 0.9900 .
C30 H30A 0.9900 .
C30 H30B 0.9900 .
O7 C31 1.374(7) .
O7 O7 1.696(16) 2
C31 O7 1.374(7) 2
C31 C32 1.447(4) .
C31 C32 1.447(4) 2
C32 H32A 0.9800 .
C32 H32B 0.9800 .
C32 H32C 0.9800 .

loop_
_geom_torsion_atom_site_label_1
_geom_torsion_atom_site_label_2
_geom_torsion_atom_site_label_3
_geom_torsion_atom_site_label_4
_geom_torsion
_geom_torsion_site_symmetry_1
_geom_torsion_site_symmetry_4
F3 K1 P1 C13 115.21(6) . .
F1 K1 P1 C13 57.98(7) . .
O6 K1 P1 C13 -49.15(6) . .
O2 K1 P1 C13 -163.08(6) . .
O4 K1 P1 C13 62.18(7) . .
O1 K1 P1 C13 -107.92(7) . .
O3 K1 P1 C13 146.93(7) . .
O5 K1 P1 C13 -3.15(6) . .
B1 K1 P1 C13 89.36(7) . .
F3 K1 P1 C7 -122.24(8) . .
F1 K1 P1 C7 -179.47(8) . .
O6 K1 P1 C7 73.41(8) . .
O2 K1 P1 C7 -40.53(8) . .
O4 K1 P1 C7 -175.27(8) . .
O1 K1 P1 C7 14.63(8) . .
O3 K1 P1 C7 -90.52(9) . .
O5 K1 P1 C7 119.40(8) . .
B1 K1 P1 C7 -148.09(9) . .
F3 K1 P1 C1 6.34(6) . .
F1 K1 P1 C1 -50.89(6) . .
O6 K1 P1 C1 -158.01(6) . .
O2 K1 P1 C1 88.05(6) . .
O4 K1 P1 C1 -46.69(7) . .
O1 K1 P1 C1 143.21(6) . .
O3 K1 P1 C1 38.06(7) . .
O5 K1 P1 C1 -112.02(6) . .
B1 K1 P1 C1 -19.51(7) . .
F3 K1 F1 B1 -1.88(9) . .
O6 K1 F1 B1 154.28(10) . .
O2 K1 F1 B1 26.26(11) . .
O4 K1 F1 B1 -91.59(10) . .
O1 K1 F1 B1 102.67(10) . .
O3 K1 F1 B1 -42.29(10) . .
O5 K1 F1 B1 -149.17(10) . .
P1 K1 F1 B1 85.39(10) . .
F1 K1 F3 B1 1.92(9) . .
O6 K1 F3 B1 -35.09(12) . .
O2 K1 F3 B1 -156.95(10) . .
O4 K1 F3 B1 86.87(10) . .
O1 K1 F3 B1 -110.76(11) . .
O3 K1 F3 B1 144.68(11) . .
O5 K1 F3 B1 42.39(11) . .
P1 K1 F3 B1 -58.17(10) . .
F3 K1 O1 C30 97.37(12) . .
F1 K1 O1 C30 36.44(13) . .
O6 K1 O1 C30 -32.07(11) . .
O2 K1 O1 C30 155.49(13) . .
O4 K1 O1 C30 -116.63(12) . .
O3 K1 O1 C30 -177.06(11) . .
O5 K1 O1 C30 -59.45(12) . .
B1 K1 O1 C30 67.92(13) . .
P1 K1 O1 C30 50.20(11) . .
F3 K1 O1 C19 -26.36(13) . .
F1 K1 O1 C19 -87.28(12) . .
O6 K1 O1 C19 -155.79(13) . .
O2 K1 O1 C19 31.76(12) . .
O4 K1 O1 C19 119.65(13) . .
O3 K1 O1 C19 59.22(13) . .
O5 K1 O1 C19 176.83(12) . .
B1 K1 O1 C19 -55.80(14) . .
P1 K1 O1 C19 -73.52(12) . .
F3 K1 O2 C21 -80.85(14) . .
F1 K1 O2 C21 -101.87(14) . .
O6 K1 O2 C21 137.84(13) . .
O4 K1 O2 C21 1.53(15) . .
O1 K1 O2 C21 144.81(15) . .
O3 K1 O2 C21 -4.46(13) . .
O5 K1 O2 C21 70.05(16) . .
B1 K1 O2 C21 -90.62(14) . .
P1 K1 O2 C21 -144.23(14) . .
F3 K1 O2 C20 135.80(14) . .
F1 K1 O2 C20 114.78(13) . .
O6 K1 O2 C20 -5.51(14) . .
O4 K1 O2 C20 -141.81(13) . .
O1 K1 O2 C20 1.47(13) . .
O3 K1 O2 C20 -147.81(15) . .
O5 K1 O2 C20 -73.30(16) . .
B1 K1 O2 C20 126.04(14) . .
P1 K1 O2 C20 72.43(13) . .
F3 K1 O3 C23 -57.53(12) . .
F1 K1 O3 C23 -27.10(12) . .
O6 K1 O3 C23 122.19(12) . .
O2 K1 O3 C23 -150.54(13) . .
O4 K1 O3 C23 35.86(11) . .
O1 K1 O3 C23 -177.90(11) . .
O5 K1 O3 C23 64.26(12) . .
B1 K1 O3 C23 -43.63(12) . .
P1 K1 O3 C23 -86.74(12) . .
F3 K1 O3 C22 63.37(13) . .
F1 K1 O3 C22 93.81(13) . .
O6 K1 O3 C22 -116.90(13) . .
O2 K1 O3 C22 -29.64(12) . .
O4 K1 O3 C22 156.77(14) . .
O1 K1 O3 C22 -56.99(13) . .
O5 K1 O3 C22 -174.83(12) . .
B1 K1 O3 C22 77.27(13) . .
P1 K1 O3 C22 34.16(14) . .
F3 K1 O4 C24 72.81(14) . .
F1 K1 O4 C24 122.30(14) . .
O6 K1 O4 C24 -145.79(13) . .
O2 K1 O4 C24 -9.44(15) . .
O1 K1 O4 C24 -79.10(16) . .
O3 K1 O4 C24 -3.42(13) . .
O5 K1 O4 C24 -150.83(15) . .
B1 K1 O4 C24 97.30(14) . .
P1 K1 O4 C24 119.00(13) . .
F3 K1 O4 C25 -141.13(14) . .
F1 K1 O4 C25 -91.64(14) . .
O6 K1 O4 C25 0.27(14) . .
O2 K1 O4 C25 136.62(13) . .
O1 K1 O4 C25 66.96(16) . .
O3 K1 O4 C25 142.64(15) . .
O5 K1 O4 C25 -4.77(13) . .
B1 K1 O4 C25 -116.63(14) . .
P1 K1 O4 C25 -94.94(14) . .
F3 K1 O5 C27 -90.49(12) . .
F1 K1 O5 C27 -60.83(11) . .
O6 K1 O5 C27 38.73(11) . .
O2 K1 O5 C27 125.35(12) . .
O4 K1 O5 C27 -146.71(12) . .
O1 K1 O5 C27 65.98(12) . .
O3 K1 O5 C27 -175.29(11) . .
B1 K1 O5 C27 -73.73(12) . .
P1 K1 O5 C27 -17.34(12) . .
F3 K1 O5 C26 26.38(13) . .
F1 K1 O5 C26 56.04(12) . .
O6 K1 O5 C26 155.60(13) . .
O2 K1 O5 C26 -117.78(13) . .
O4 K1 O5 C26 -29.84(12) . .
O1 K1 O5 C26 -177.15(12) . .
O3 K1 O5 C26 -58.41(13) . .
B1 K1 O5 C26 43.14(13) . .
P1 K1 O5 C26 99.53(12) . .
F3 K1 O6 C29 -104.93(14) . .
F1 K1 O6 C29 -132.16(13) . .
O2 K1 O6 C29 6.57(14) . .
O4 K1 O6 C29 143.35(13) . .
O1 K1 O6 C29 -0.46(13) . .
O3 K1 O6 C29 75.46(16) . .
O5 K1 O6 C29 148.36(15) . .
B1 K1 O6 C29 -120.36(14) . .
P1 K1 O6 C29 -83.67(13) . .
F3 K1 O6 C28 98.80(14) . .
F1 K1 O6 C28 71.57(14) . .
O2 K1 O6 C28 -149.70(13) . .
O4 K1 O6 C28 -12.92(14) . .
O1 K1 O6 C28 -156.73(15) . .
O3 K1 O6 C28 -80.80(15) . .
O5 K1 O6 C28 -7.90(13) . .
B1 K1 O6 C28 83.37(14) . .
P1 K1 O6 C28 120.06(14) . .
C13 P1 C1 C6 88.76(15) . .
C7 P1 C1 C6 -15.93(16) . .
K1 P1 C1 C6 -158.63(12) . .
C13 P1 C1 C2 -91.05(14) . .
C7 P1 C1 C2 164.26(13) . .
K1 P1 C1 C2 21.56(14) . .
C6 C1 C2 C3 -0.7(2) . .
P1 C1 C2 C3 179.12(12) . .
C6 C1 C2 B1 175.47(16) . .
P1 C1 C2 B1 -4.7(2) . .
C1 C2 C3 C4 0.5(2) . .
B1 C2 C3 C4 -176.06(16) . .
C2 C3 C4 C5 0.1(3) . .
C3 C4 C5 C6 -0.5(3) . .
C4 C5 C6 C1 0.3(3) . .
C2 C1 C6 C5 0.4(3) . .
P1 C1 C6 C5 -179.44(14) . .
C13 P1 C7 C12 11.34(17) . .
C1 P1 C7 C12 116.47(16) . .
K1 P1 C7 C12 -113.52(14) . .
C13 P1 C7 C8 -176.86(14) . .
C1 P1 C7 C8 -71.73(15) . .
K1 P1 C7 C8 58.28(17) . .
C12 C7 C8 C9 -0.4(3) . .
P1 C7 C8 C9 -172.73(15) . .
C7 C8 C9 C10 0.1(3) . .
C8 C9 C10 C11 0.0(3) . .
C9 C10 C11 C12 0.3(3) . .
C8 C7 C12 C11 0.6(3) . .
P1 C7 C12 C11 172.46(16) . .
C10 C11 C12 C7 -0.6(3) . .
C7 P1 C13 C14 69.54(17) . .
C1 P1 C13 C14 -37.44(17) . .
K1 P1 C13 C14 -150.71(15) . .
C7 P1 C13 C18 -109.70(15) . .
C1 P1 C13 C18 143.33(14) . .
K1 P1 C13 C18 30.06(15) . .
C18 C13 C14 C15 -0.7(3) . .
P1 C13 C14 C15 -179.90(16) . .
C13 C14 C15 C16 -1.0(3) . .
C14 C15 C16 C17 1.7(3) . .
C15 C16 C17 C18 -0.8(3) . .
C16 C17 C18 C13 -0.9(3) . .
C14 C13 C18 C17 1.6(3) . .
P1 C13 C18 C17 -179.12(16) . .
C30 O1 C19 C20 173.24(16) . .
K1 O1 C19 C20 -63.94(16) . .
C21 O2 C20 C19 -178.59(16) . .
K1 O2 C20 C19 -33.0(2) . .
O1 C19 C20 O2 65.2(2) . .
C20 O2 C21 C22 -177.78(17) . .
K1 O2 C21 C22 36.4(2) . .
C23 O3 C22 C21 179.77(17) . .
K1 O3 C22 C21 62.62(18) . .
O2 C21 C22 O3 -67.1(2) . .
C22 O3 C23 C24 172.42(17) . .
K1 O3 C23 C24 -68.72(16) . .
C25 O4 C24 C23 -176.67(17) . .
K1 O4 C24 C23 -28.0(2) . .
O3 C23 C24 O4 66.4(2) . .
C24 O4 C25 C26 -174.36(17) . .
K1 O4 C25 C26 37.4(2) . .
C27 O5 C26 C25 172.94(17) . .
K1 O5 C26 C25 63.64(17) . .
O4 C25 C26 O5 -69.4(2) . .
C26 O5 C27 C28 175.94(16) . .
K1 O5 C27 C28 -70.90(15) . .
C29 O6 C28 C27 178.27(16) . .
K1 O6 C28 C27 -23.2(2) . .
O5 C27 C28 O6 67.6(2) . .
C28 O6 C29 C30 -171.25(16) . .
K1 O6 C29 C30 30.6(2) . .
C19 O1 C30 C29 -175.58(16) . .
K1 O1 C30 C29 62.37(16) . .
O6 C29 C30 O1 -61.1(2) . .
O7 O7 C31 C32 114.3(5) 2 .
O7 O7 C31 C32 -105.2(5) 2 2
K1 F1 B1 F2 117.35(13) . .
K1 F1 B1 F3 2.75(13) . .
K1 F1 B1 C2 -119.21(14) . .
K1 F3 B1 F2 -118.28(12) . .
K1 F3 B1 F1 -3.00(15) . .
K1 F3 B1 C2 121.62(12) . .
C3 C2 B1 F2 -18.0(2) . .
C1 C2 B1 F2 165.91(16) . .
C3 C2 B1 F1 -140.08(16) . .
C1 C2 B1 F1 43.8(2) . .
C3 C2 B1 F3 100.06(18) . .
C1 C2 B1 F3 -76.1(2) . .
C3 C2 B1 K1 154.46(12) . .
C1 C2 B1 K1 -21.7(2) . .
F3 K1 B1 F2 85.36(16) . .
F1 K1 B1 F2 -91.18(17) . .
O6 K1 B1 F2 -120.16(13) . .
O2 K1 B1 F2 109.51(14) . .
O4 K1 B1 F2 -5.53(14) . .
O1 K1 B1 F2 172.00(12) . .
O3 K1 B1 F2 51.06(14) . .
O5 K1 B1 F2 -59.36(15) . .
P1 K1 B1 F2 -166.38(16) . .
F3 K1 B1 F1 176.55(17) . .
O6 K1 B1 F1 -28.98(11) . .
O2 K1 B1 F1 -159.31(9) . .
O4 K1 B1 F1 85.65(10) . .
O1 K1 B1 F1 -96.82(10) . .
O3 K1 B1 F1 142.24(9) . .
O5 K1 B1 F1 31.83(10) . .
P1 K1 B1 F1 -75.20(9) . .
F1 K1 B1 F3 -176.55(17) . .
O6 K1 B1 F3 154.48(9) . .
O2 K1 B1 F3 24.14(11) . .
O4 K1 B1 F3 -90.90(10) . .
O1 K1 B1 F3 86.63(11) . .
O3 K1 B1 F3 -34.31(10) . .
O5 K1 B1 F3 -144.72(10) . .
P1 K1 B1 F3 108.26(11) . .
F3 K1 B1 C2 -86.21(17) . .
F1 K1 B1 C2 97.24(17) . .
O6 K1 B1 C2 68.27(15) . .
O2 K1 B1 C2 -62.06(15) . .
O4 K1 B1 C2 -177.11(14) . .
O1 K1 B1 C2 0.43(17) . .
O3 K1 B1 C2 -120.52(14) . .
O5 K1 B1 C2 129.07(14) . .
P1 K1 B1 C2 22.05(12) . .
